data_1573903
loop_
_publ_author_name
'Cayuela-Castillo, Juan'
'Fern&#xe1;ndez-de-C&#xf3;rdova, Francisco J'
'See, Matthew S.'
'Fern&#xe1;ndez, Israel'
'R&#xed;os, Pablo'

_publ_section_title
;
 Stepwise alkyne insertion in Au(i) acetylides: influence of the
 nuclearity.
;
_journal_issue 11
_journal_name_full 'Chemical science'
_journal_page_first 4684
_journal_page_last 4694
_journal_paper_doi 10.1039/d4sc08227c
_journal_volume 16
_journal_year 2025
_chemical_formula_moiety 'C28.5 H36 Au N2 S, 2(C2 H3 N)'
_chemical_formula_sum 'C32.5 H42 Au N4 S'
_chemical_formula_weight 717.72
_space_group_crystal_system monoclinic
_space_group_IT_number 14
_space_group_name_Hall '-P 2yn'
_space_group_name_H-M_alt 'P 1 21/n 1'
_atom_sites_solution_hydrogens geom
_atom_sites_solution_primary iterative
_audit_creation_date 2024-10-03
_audit_creation_method
;
Olex2 1.5
(compiled 2024.01.12 svn.r2f8d729c for OlexSys, GUI svn.r6928)
;
_audit_update_record
;
2024-11-19 deposited with the CCDC.	2025-02-10 downloaded from the CCDC.
;
_cell_angle_alpha 90
_cell_angle_beta 92.657(2)
_cell_angle_gamma 90
_cell_formula_units_Z 4
_cell_length_a 10.7024(6)
_cell_length_b 27.5930(15)
_cell_length_c 12.0247(6)
_cell_measurement_reflns_used 9724
_cell_measurement_temperature 194.00
_cell_measurement_theta_max 28.279
_cell_measurement_theta_min 2.410
_cell_volume 3547.2(3)
_computing_cell_refinement 'SAINT V8.40B (?, 2016)'
_computing_data_reduction 'SAINT V8.40B (?, 2016)'
_computing_molecular_graphics 'Olex2 1.5 (Dolomanov et al., 2009)'
_computing_publication_material 'Olex2 1.5 (Dolomanov et al., 2009)'
_computing_structure_refinement 'SHELXL 2018/3 (Sheldrick, 2015)'
_computing_structure_solution 'olex2.solve 1.5 (Bourhis et al., 2015)'
_diffrn_ambient_temperature 194.00
_diffrn_measured_fraction_theta_full 0.998
_diffrn_measured_fraction_theta_max 0.998
_diffrn_measurement_device_type 'Bruker APEX-III'
_diffrn_radiation_type MoK\a
_diffrn_radiation_wavelength 0.71073
_diffrn_reflns_av_R_equivalents 0.0541
_diffrn_reflns_av_unetI/netI 0.0234
_diffrn_reflns_Laue_measured_fraction_full 0.998
_diffrn_reflns_Laue_measured_fraction_max 0.998
_diffrn_reflns_limit_h_max 14
_diffrn_reflns_limit_h_min -14
_diffrn_reflns_limit_k_max 36
_diffrn_reflns_limit_k_min -36
_diffrn_reflns_limit_l_max 15
_diffrn_reflns_limit_l_min -16
_diffrn_reflns_number 96073
_diffrn_reflns_point_group_measured_fraction_full 0.998
_diffrn_reflns_point_group_measured_fraction_max 0.998
_diffrn_reflns_theta_full 25.242
_diffrn_reflns_theta_max 28.312
_diffrn_reflns_theta_min 2.043
_diffrn_source_current 1.4
_diffrn_source_power 0.07
_diffrn_source_voltage 50.0
_exptl_absorpt_coefficient_mu 4.230
_exptl_absorpt_correction_T_max 0.7457
_exptl_absorpt_correction_T_min 0.5904
_exptl_absorpt_correction_type multi-scan
_exptl_absorpt_process_details
;
SADABS-2016/2 (Bruker,2016) was used for absorption correction.
wR2(int) was 0.0797 before and 0.0614 after correction.
The Ratio of minimum to maximum transmission is 0.7917.
The \l/2 correction factor is Not present.
;
_exptl_crystal_colour orange
_exptl_crystal_colour_primary orange
_exptl_crystal_density_diffrn 1.344
_exptl_crystal_description prism
_exptl_crystal_F_000 1440
_exptl_crystal_size_max 0.15
_exptl_crystal_size_mid 0.08
_exptl_crystal_size_min 0.08
_refine_diff_density_max 1.077
_refine_diff_density_min -0.605
_refine_diff_density_rms 0.085
_refine_ls_extinction_method none
_refine_ls_goodness_of_fit_ref 1.193
_refine_ls_hydrogen_treatment constr
_refine_ls_matrix_type full
_refine_ls_number_parameters 403
_refine_ls_number_reflns 8797
_refine_ls_number_restraints 78
_refine_ls_restrained_S_all 1.198
_refine_ls_R_factor_all 0.0386
_refine_ls_R_factor_gt 0.0320
_refine_ls_shift/su_max 0.001
_refine_ls_shift/su_mean 0.000
_refine_ls_structure_factor_coef Fsqd
_refine_ls_weighting_details 'w=1/[\s^2^(Fo^2^)+(0.0234P)^2^+4.9421P] where P=(Fo^2^+2Fc^2^)/3'
_refine_ls_weighting_scheme calc
_refine_ls_wR_factor_gt 0.0719
_refine_ls_wR_factor_ref 0.0748
_reflns_Friedel_coverage 0.000
_reflns_number_gt 7861
_reflns_number_total 8797
_reflns_threshold_expression 'I > 2\s(I)'
_cod_data_source_file d4sc08227c6.cif
_cod_data_source_block pr03123a_0m
_cod_depositor_comments 'Adding full bibliography for 1573902--1573910.cif.'
_cod_original_formula_sum 'C32.50 H42 Au N4 S'
_cod_database_code 1573903
_shelx_shelxl_version_number 2018/3
_shelx_space_group_comment
;
The symmetry employed for this shelxl refinement is uniquely defined
by the following loop, which should always be used as a source of
symmetry information in preference to the above space-group names.
They are only intended as comments.
;
_shelx_estimated_absorpt_t_max 0.728
_shelx_estimated_absorpt_t_min 0.569
_olex2_refinement_description
;
1. Fixed Uiso
 At 1.2 times of:
  All C(H) groups
 At 1.5 times of:
  All C(H,H,H) groups
2. Restrained distances
 N3-C30
 1.14 with sigma of 0.02
 C30-N3
 1.137 with sigma of 0.01
 C30-C31
 1.456 with sigma of 0.01
 C31-N3
 2.593 with sigma of 0.02
 N4-C32
 1.14 with sigma of 0.02
 C32-N4
 1.137 with sigma of 0.01
 C32-C33
 1.456 with sigma of 0.01
 C33-N4
 2.593 with sigma of 0.02
 N5-C34
 1.14 with sigma of 0.02
 C34-N5
 1.137 with sigma of 0.01
 C34-C35
 1.456 with sigma of 0.01
 C35-N5
 2.593 with sigma of 0.02
 N3-C31
 2.59 with sigma of 0.04
 N4-C33
 2.59 with sigma of 0.04
 N5-C35
 2.59 with sigma of 0.04
3. Uiso/Uaniso restraints and constraints
N3 \\sim C30 \\sim C31: within 2A with sigma of 0.04 and sigma for terminal
atoms of 0.08 within 2A
N4 \\sim C32 \\sim C33: within 2A with sigma of 0.04 and sigma for terminal
atoms of 0.08 within 2A
C33 \\sim N4 \\sim C32: within 2A with sigma of 0.01 and sigma for terminal
atoms of 0.02 within 2A
C30 \\sim N3 \\sim C31: within 2A with sigma of 0.01 and sigma for terminal
atoms of 0.02 within 2A
N5 \\sim C34 \\sim C35: within 2A with sigma of 0.04 and sigma for terminal
atoms of 0.08 within 2A
C35 \\sim N5 \\sim C34: within 2A with sigma of 0.01 and sigma for terminal
atoms of 0.02 within 2A
Uanis(C28) = Uanis(S2)
4. Rigid body (RIGU) restrains
 N3, C30, C31
 with sigma for 1-2 distances of 0.004 and sigma for 1-3 distances of 0.004
 N4, C32, C33
 with sigma for 1-2 distances of 0.004 and sigma for 1-3 distances of 0.004
 N5, C34, C35
 with sigma for 1-2 distances of 0.004 and sigma for 1-3 distances of 0.004
5. Others
 Sof(N3)=Sof(C30)=Sof(C31)=Sof(H31A)=Sof(H31B)=Sof(H31C)=1-FVAR(1)
 Sof(N4)=Sof(C32)=Sof(C33)=Sof(H33A)=Sof(H33B)=Sof(H33C)=FVAR(1)
 Fixed Sof: C27(0.5) C28(0.5) C29(0.5) S1(0.5) S2(0.5)
6.a Ternary CH refined with riding coordinates:
 C12(H12), C14(H14), C19(H19), C20(H20)
6.b Aromatic/amide H refined with riding coordinates:
 C2(H2), C3(H3), C10(H10), C11(H11), C13(H13), C15(H15), C16(H16), C17(H17)
6.c Idealised Me refined as rotating group:
 C18(H18A,H18B,H18C), C1A(H1AA,H1AB,H1AC), C21(H21A,H21B,H21C), C22(H22A,H22B,
 H22C), C23(H23A,H23B,H23C), C24(H24A,H24B,H24C), C25(H25A,H25B,H25C), C26(H26A,
 H26B,H26C), C31(H31A,H31B,H31C), C33(H33A,H33B,H33C), C35(H35A,H35B,H35C)
;
_olex2_submission_special_instructions 'No special instructions were received'

loop_
_space_group_symop_operation_xyz
'x, y, z'
'-x+1/2, y+1/2, -z+1/2'
'-x, -y, -z'
'x-1/2, -y-1/2, z-1/2'

loop_
_atom_site_label
_atom_site_type_symbol
_atom_site_fract_x
_atom_site_fract_y
_atom_site_fract_z
_atom_site_U_iso_or_equiv
_atom_site_adp_type
_atom_site_occupancy
_atom_site_site_symmetry_order
_atom_site_calc_flag
_atom_site_refinement_flags_posn
_atom_site_refinement_flags_adp
_atom_site_refinement_flags_occupancy
_atom_site_disorder_assembly
_atom_site_disorder_group
Au1 Au 0.37763(2) 0.41188(2) 0.21467(2) 0.03732(5) Uani 1 1 d . . . . .
N1 N 0.3653(2) 0.35496(9) 0.4309(2) 0.0278(5) Uani 1 1 d . . . . .
N2 N 0.3145(2) 0.31125(9) 0.2889(2) 0.0278(5) Uani 1 1 d . . . . .
C1 C 0.3508(3) 0.35617(10) 0.3195(2) 0.0260(6) Uani 1 1 d . . . . .
C2 C 0.3382(3) 0.30904(12) 0.4707(3) 0.0356(7) Uani 1 1 d . . . . .
H2 H 0.340950 0.299043 0.546407 0.043 Uiso 1 1 calc R U . . .
C3 C 0.3072(3) 0.28154(12) 0.3814(3) 0.0350(7) Uani 1 1 d . . . . .
H3 H 0.284745 0.248235 0.381637 0.042 Uiso 1 1 calc R U . . .
C4 C 0.2815(3) 0.29716(12) 0.1754(2) 0.0318(6) Uani 1 1 d . . . . .
C5 C 0.5232(4) 0.40217(13) 0.5347(3) 0.0425(8) Uani 1 1 d . . . . .
C6 C 0.3996(3) 0.39619(11) 0.5000(3) 0.0317(6) Uani 1 1 d . . . . .
C7 C 0.3739(3) 0.27731(13) 0.1117(3) 0.0403(8) Uani 1 1 d . . . . .
C8 C 0.1588(3) 0.30495(14) 0.1351(3) 0.0407(8) Uani 1 1 d . . . . .
C9 C 0.3031(4) 0.42784(13) 0.5297(3) 0.0421(8) Uani 1 1 d . . . . .
C10 C 0.1292(4) 0.29159(17) 0.0253(3) 0.0553(10) Uani 1 1 d . . . . .
H10 H 0.046211 0.295867 -0.004651 0.066 Uiso 1 1 calc R U . . .
C11 C 0.3394(4) 0.26536(17) 0.0024(3) 0.0539(10) Uani 1 1 d . . . . .
H11 H 0.400092 0.252141 -0.044175 0.065 Uiso 1 1 calc R U . . .
C12 C 0.6248(4) 0.36720(17) 0.5035(4) 0.0607(12) Uani 1 1 d . . . . .
H12 H 0.582921 0.338461 0.467425 0.073 Uiso 1 1 calc R U . . .
C13 C 0.5529(4) 0.44285(15) 0.6011(4) 0.0545(10) Uani 1 1 d . . . . .
H13 H 0.637444 0.448561 0.625272 0.065 Uiso 1 1 calc R U . . .
C14 C 0.5063(4) 0.26906(19) 0.1567(4) 0.0615(12) Uani 1 1 d . . . . .
H14 H 0.510554 0.278616 0.237040 0.074 Uiso 1 1 calc R U . . .
C15 C 0.2183(4) 0.27234(17) -0.0402(3) 0.0581(11) Uani 1 1 d . . . . .
H15 H 0.196770 0.263752 -0.115172 0.070 Uiso 1 1 calc R U . . .
C16 C 0.3399(4) 0.46662(15) 0.5967(4) 0.0553(10) Uani 1 1 d . . . . .
H16 H 0.277899 0.488720 0.619170 0.066 Uiso 1 1 calc R U . . .
C17 C 0.4613(5) 0.47449(15) 0.6317(4) 0.0579(11) Uani 1 1 d . . . . .
H17 H 0.482501 0.501734 0.677049 0.069 Uiso 1 1 calc R U . . .
C18 C 0.5445(5) 0.2159(2) 0.1497(5) 0.0840(17) Uani 1 1 d . . . . .
H18A H 0.491774 0.196412 0.196876 0.126 Uiso 1 1 calc R U . . .
H18B H 0.632318 0.212444 0.175376 0.126 Uiso 1 1 calc R U . . .
H18C H 0.534067 0.204857 0.072436 0.126 Uiso 1 1 calc R U . . .
C19 C 0.1670(4) 0.42112(16) 0.4921(5) 0.0628(13) Uani 1 1 d . . . . .
H19 H 0.160509 0.389819 0.450308 0.075 Uiso 1 1 calc R U . . .
C1A C 0.0832(5) 0.4171(2) 0.5908(6) 0.0860(18) Uani 1 1 d . . . . .
H1AA H 0.116654 0.392322 0.642434 0.129 Uiso 1 1 calc R U . . .
H1AB H -0.001504 0.408049 0.564252 0.129 Uiso 1 1 calc R U . . .
H1AC H 0.080729 0.448394 0.629257 0.129 Uiso 1 1 calc R U . . .
C20 C 0.0603(4) 0.32742(18) 0.2063(4) 0.0575(11) Uani 1 1 d . . . . .
H20 H 0.098662 0.332176 0.282912 0.069 Uiso 1 1 calc R U . . .
C21 C 0.1239(5) 0.4608(2) 0.4131(5) 0.0809(16) Uani 1 1 d . . . . .
H21A H 0.128266 0.492063 0.451819 0.121 Uiso 1 1 calc R U . . .
H21B H 0.037408 0.454545 0.386627 0.121 Uiso 1 1 calc R U . . .
H21C H 0.177930 0.461627 0.349538 0.121 Uiso 1 1 calc R U . . .
C22 C 0.0195(6) 0.3762(2) 0.1624(6) 0.098(2) Uani 1 1 d . . . . .
H22A H 0.093050 0.396831 0.154567 0.147 Uiso 1 1 calc R U . . .
H22B H -0.036694 0.391242 0.214342 0.147 Uiso 1 1 calc R U . . .
H22C H -0.024400 0.372194 0.089621 0.147 Uiso 1 1 calc R U . . .
C23 C 0.7082(6) 0.3901(3) 0.4183(7) 0.112(2) Uani 1 1 d . . . . .
H23A H 0.656029 0.403108 0.356212 0.167 Uiso 1 1 calc R U . . .
H23B H 0.764804 0.365430 0.390436 0.167 Uiso 1 1 calc R U . . .
H23C H 0.757268 0.416318 0.453618 0.167 Uiso 1 1 calc R U . . .
C24 C -0.0515(5) 0.2934(3) 0.2150(6) 0.102(2) Uani 1 1 d . . . . .
H24A H -0.084923 0.285088 0.140151 0.154 Uiso 1 1 calc R U . . .
H24B H -0.116618 0.309467 0.256268 0.154 Uiso 1 1 calc R U . . .
H24C H -0.024772 0.263740 0.254223 0.154 Uiso 1 1 calc R U . . .
C25 C 0.6986(7) 0.3492(3) 0.6070(6) 0.111(3) Uani 1 1 d . . . . .
H25A H 0.740648 0.376629 0.644554 0.166 Uiso 1 1 calc R U . . .
H25B H 0.761141 0.325505 0.585251 0.166 Uiso 1 1 calc R U . . .
H25C H 0.641361 0.333886 0.657777 0.166 Uiso 1 1 calc R U . . .
C26 C 0.5974(5) 0.3009(3) 0.0965(7) 0.115(3) Uani 1 1 d . . . . .
H26A H 0.588868 0.294544 0.016276 0.172 Uiso 1 1 calc R U . . .
H26B H 0.683094 0.293547 0.123551 0.172 Uiso 1 1 calc R U . . .
H26C H 0.578970 0.335049 0.110713 0.172 Uiso 1 1 calc R U . . .
C27 C 0.5784(9) 0.5084(3) -0.0270(7) 0.051(2) Uani 0.5 1 d . . P A -1
C28 C 0.591(3) 0.5364(7) -0.103(2) 0.0538(7) Uani 0.5 1 d . . P A -1
C29 C 0.5533(9) 0.4761(3) 0.0605(6) 0.0479(18) Uani 0.5 1 d . . P A -1
S1 S 0.6693(3) 0.44461(10) 0.1246(2) 0.0703(7) Uani 0.5 1 d . . P A -1
S2 S 0.3970(5) 0.47407(14) 0.0927(4) 0.0538(7) Uani 0.5 1 d . . P A -1
N3 N 0.3547(17) 0.3285(9) -0.2666(17) 0.078(5) Uani 0.435(18) 1 d D U P B 2
C30 C 0.394(2) 0.3551(10) -0.202(2) 0.089(5) Uani 0.435(18) 1 d D U P B 2
C31 C 0.444(3) 0.3886(7) -0.1189(13) 0.129(8) Uani 0.435(18) 1 d D U P B 2
H31A H 0.421053 0.421838 -0.140078 0.194 Uiso 0.435(18) 1 calc R U P B 2
H31B H 0.535795 0.385821 -0.113564 0.194 Uiso 0.435(18) 1 calc R U P B 2
H31C H 0.410577 0.380908 -0.046681 0.194 Uiso 0.435(18) 1 calc R U P B 2
N4 N 0.385(2) 0.3305(8) -0.2528(19) 0.135(7) Uani 0.565(18) 1 d D U P B 3
C32 C 0.350(2) 0.3596(9) -0.196(2) 0.134(7) Uani 0.565(18) 1 d D U P B 3
C33 C 0.299(3) 0.3961(6) -0.1233(13) 0.169(8) Uani 0.565(18) 1 d D U P B 3
H33A H 0.238857 0.416471 -0.166250 0.254 Uiso 0.565(18) 1 calc R U P B 3
H33B H 0.366741 0.416372 -0.091801 0.254 Uiso 0.565(18) 1 calc R U P B 3
H33C H 0.256055 0.380149 -0.062917 0.254 Uiso 0.565(18) 1 calc R U P B 3
N5 N 0.8323(9) 0.3427(3) -0.1136(6) 0.149(3) Uani 1 1 d D U . C -1
C34 C 0.8360(13) 0.3825(3) -0.1274(9) 0.186(4) Uani 1 1 d D U . C -1
C35 C 0.8517(15) 0.4349(3) -0.1419(11) 0.237(6) Uani 1 1 d D U . C -1
H35A H 0.841013 0.443025 -0.221115 0.355 Uiso 1 1 calc R U . C -1
H35B H 0.935660 0.444426 -0.114153 0.355 Uiso 1 1 calc R U . C -1
H35C H 0.789005 0.452124 -0.100224 0.355 Uiso 1 1 calc R U . C -1

loop_
_atom_site_aniso_label
_atom_site_aniso_U_11
_atom_site_aniso_U_22
_atom_site_aniso_U_33
_atom_site_aniso_U_23
_atom_site_aniso_U_13
_atom_site_aniso_U_12
Au1 0.04921(8) 0.03197(7) 0.03081(7) 0.00655(5) 0.00236(5) -0.00779(6)
N1 0.0323(13) 0.0248(12) 0.0261(12) -0.0004(9) 0.0002(10) -0.0017(10)
N2 0.0281(12) 0.0274(12) 0.0277(12) 0.0000(10) 0.0003(10) -0.0019(10)
C1 0.0235(13) 0.0271(14) 0.0273(14) 0.0011(11) 0.0011(11) -0.0017(11)
C2 0.0473(19) 0.0299(15) 0.0295(15) 0.0066(12) 0.0021(13) -0.0012(13)
C3 0.0439(18) 0.0274(15) 0.0339(16) 0.0040(12) 0.0022(13) -0.0042(13)
C4 0.0356(16) 0.0339(16) 0.0258(14) -0.0016(12) -0.0002(12) -0.0058(13)
C5 0.046(2) 0.0353(18) 0.045(2) -0.0035(14) -0.0076(16) -0.0004(15)
C6 0.0400(17) 0.0246(13) 0.0303(15) -0.0015(11) 0.0002(13) -0.0012(12)
C7 0.0405(18) 0.0455(19) 0.0350(17) -0.0075(14) 0.0035(14) -0.0046(15)
C8 0.0391(18) 0.046(2) 0.0369(18) -0.0028(15) -0.0024(14) -0.0028(15)
C9 0.046(2) 0.0328(16) 0.048(2) -0.0077(15) 0.0067(16) 0.0029(15)
C10 0.051(2) 0.071(3) 0.042(2) -0.0030(19) -0.0180(18) -0.004(2)
C11 0.059(2) 0.066(3) 0.0371(19) -0.0148(18) 0.0075(17) -0.003(2)
C12 0.041(2) 0.055(2) 0.085(3) -0.022(2) -0.014(2) 0.0043(18)
C13 0.059(3) 0.045(2) 0.057(2) -0.0094(18) -0.018(2) -0.0098(19)
C14 0.040(2) 0.085(3) 0.060(3) -0.029(2) 0.0018(18) 0.009(2)
C15 0.072(3) 0.072(3) 0.0300(18) -0.0063(18) -0.0076(18) -0.008(2)
C16 0.070(3) 0.040(2) 0.057(2) -0.0189(18) 0.013(2) 0.0012(19)
C17 0.086(3) 0.038(2) 0.049(2) -0.0148(17) -0.003(2) -0.009(2)
C18 0.069(3) 0.092(4) 0.090(4) -0.012(3) -0.007(3) 0.029(3)
C19 0.044(2) 0.051(2) 0.094(4) -0.025(2) 0.007(2) 0.0064(18)
C1A 0.062(3) 0.074(4) 0.124(5) 0.000(3) 0.028(3) 0.000(3)
C20 0.0342(19) 0.080(3) 0.057(3) -0.015(2) -0.0077(17) 0.0048(19)
C21 0.062(3) 0.095(4) 0.085(4) -0.017(3) -0.006(3) 0.029(3)
C22 0.088(4) 0.083(4) 0.123(6) -0.016(4) -0.003(4) 0.032(3)
C23 0.085(4) 0.111(5) 0.142(7) -0.022(5) 0.046(4) 0.020(4)
C24 0.060(3) 0.127(6) 0.123(6) -0.033(4) 0.034(3) -0.014(3)
C25 0.098(5) 0.098(5) 0.133(6) -0.011(4) -0.041(4) 0.046(4)
C26 0.051(3) 0.133(6) 0.163(7) -0.027(5) 0.028(4) -0.032(4)
C27 0.077(6) 0.041(4) 0.036(4) 0.007(3) 0.005(4) -0.011(4)
C28 0.0661(17) 0.052(2) 0.0432(15) 0.0204(15) 0.0000(11) -0.0006(16)
C29 0.075(6) 0.036(4) 0.033(4) 0.003(3) -0.001(3) -0.006(4)
S1 0.0781(16) 0.0724(16) 0.0609(14) 0.0338(12) 0.0097(12) 0.0001(13)
S2 0.0661(17) 0.052(2) 0.0432(15) 0.0204(15) 0.0000(11) -0.0006(16)
N3 0.101(9) 0.100(10) 0.033(6) -0.004(6) 0.011(5) -0.029(7)
C30 0.156(13) 0.079(10) 0.032(6) 0.000(6) 0.007(7) -0.033(9)
C31 0.23(2) 0.098(11) 0.062(8) -0.012(7) -0.016(11) -0.046(12)
N4 0.238(19) 0.098(10) 0.069(10) 0.007(7) -0.005(11) -0.046(12)
C32 0.266(18) 0.079(9) 0.056(8) 0.008(6) -0.006(11) -0.051(11)
C33 0.32(2) 0.096(9) 0.086(9) -0.023(7) -0.009(12) -0.034(13)
N5 0.219(8) 0.101(4) 0.123(5) -0.010(4) -0.049(5) 0.024(6)
C34 0.321(12) 0.109(5) 0.122(7) -0.015(6) -0.053(7) 0.077(8)
C35 0.379(17) 0.149(7) 0.181(11) 0.008(9) 0.005(12) 0.048(11)

loop_
_atom_type_symbol
_atom_type_description
_atom_type_scat_dispersion_real
_atom_type_scat_dispersion_imag
_atom_type_scat_source
C C 0.0033 0.0016 'International Tables Vol C Tables 4.2.6.8 and 6.1.1.4'
H H 0.0000 0.0000 'International Tables Vol C Tables 4.2.6.8 and 6.1.1.4'
Au Au -2.0133 8.8022 'International Tables Vol C Tables 4.2.6.8 and 6.1.1.4'
N N 0.0061 0.0033 'International Tables Vol C Tables 4.2.6.8 and 6.1.1.4'
S S 0.1246 0.1234 'International Tables Vol C Tables 4.2.6.8 and 6.1.1.4'

loop_
_geom_angle_atom_site_label_1
_geom_angle_atom_site_label_2
_geom_angle_atom_site_label_3
_geom_angle
_geom_angle_site_symmetry_1
_geom_angle_site_symmetry_3
_geom_angle_publ_flag
C1 Au1 S2 176.89(16) . . ?
C1 N1 C2 110.5(2) . . ?
C1 N1 C6 124.7(3) . . ?
C2 N1 C6 124.8(3) . . ?
C1 N2 C3 110.6(3) . . ?
C1 N2 C4 124.1(3) . . ?
C3 N2 C4 125.3(3) . . ?
N1 C1 Au1 129.0(2) . . ?
N1 C1 N2 105.6(2) . . ?
N2 C1 Au1 125.4(2) . . ?
N1 C2 H2 126.7 . . ?
C3 C2 N1 106.7(3) . . ?
C3 C2 H2 126.7 . . ?
N2 C3 H3 126.7 . . ?
C2 C3 N2 106.6(3) . . ?
C2 C3 H3 126.7 . . ?
C7 C4 N2 118.5(3) . . ?
C7 C4 C8 123.5(3) . . ?
C8 C4 N2 118.1(3) . . ?
C6 C5 C12 122.6(3) . . ?
C6 C5 C13 117.2(4) . . ?
C13 C5 C12 120.2(4) . . ?
C5 C6 N1 118.9(3) . . ?
C5 C6 C9 123.6(3) . . ?
C9 C6 N1 117.6(3) . . ?
C4 C7 C14 122.8(3) . . ?
C11 C7 C4 116.8(3) . . ?
C11 C7 C14 120.5(3) . . ?
C4 C8 C20 122.2(3) . . ?
C10 C8 C4 117.2(3) . . ?
C10 C8 C20 120.6(3) . . ?
C6 C9 C19 123.6(3) . . ?
C16 C9 C6 115.7(4) . . ?
C16 C9 C19 120.7(4) . . ?
C8 C10 H10 119.6 . . ?
C15 C10 C8 120.9(4) . . ?
C15 C10 H10 119.6 . . ?
C7 C11 H11 119.3 . . ?
C15 C11 C7 121.3(4) . . ?
C15 C11 H11 119.3 . . ?
C5 C12 H12 107.5 . . ?
C5 C12 C23 110.6(4) . . ?
C5 C12 C25 110.9(4) . . ?
C23 C12 H12 107.5 . . ?
C25 C12 H12 107.5 . . ?
C25 C12 C23 112.7(5) . . ?
C5 C13 H13 119.6 . . ?
C17 C13 C5 120.9(4) . . ?
C17 C13 H13 119.6 . . ?
C7 C14 H14 107.8 . . ?
C7 C14 C18 112.0(4) . . ?
C7 C14 C26 110.7(5) . . ?
C18 C14 H14 107.8 . . ?
C26 C14 H14 107.8 . . ?
C26 C14 C18 110.4(5) . . ?
C10 C15 C11 120.4(4) . . ?
C10 C15 H15 119.8 . . ?
C11 C15 H15 119.8 . . ?
C9 C16 H16 118.5 . . ?
C17 C16 C9 122.9(4) . . ?
C17 C16 H16 118.5 . . ?
C13 C17 H17 120.1 . . ?
C16 C17 C13 119.8(4) . . ?
C16 C17 H17 120.1 . . ?
C14 C18 H18A 109.5 . . ?
C14 C18 H18B 109.5 . . ?
C14 C18 H18C 109.5 . . ?
H18A C18 H18B 109.5 . . ?
H18A C18 H18C 109.5 . . ?
H18B C18 H18C 109.5 . . ?
C9 C19 H19 107.4 . . ?
C9 C19 C1A 111.6(5) . . ?
C1A C19 H19 107.4 . . ?
C21 C19 C9 111.2(4) . . ?
C21 C19 H19 107.4 . . ?
C21 C19 C1A 111.7(4) . . ?
C19 C1A H1AA 109.5 . . ?
C19 C1A H1AB 109.5 . . ?
C19 C1A H1AC 109.5 . . ?
H1AA C1A H1AB 109.5 . . ?
H1AA C1A H1AC 109.5 . . ?
H1AB C1A H1AC 109.5 . . ?
C8 C20 H20 107.8 . . ?
C8 C20 C24 110.7(4) . . ?
C22 C20 C8 111.4(4) . . ?
C22 C20 H20 107.8 . . ?
C22 C20 C24 111.0(5) . . ?
C24 C20 H20 107.8 . . ?
C19 C21 H21A 109.5 . . ?
C19 C21 H21B 109.5 . . ?
C19 C21 H21C 109.5 . . ?
H21A C21 H21B 109.5 . . ?
H21A C21 H21C 109.5 . . ?
H21B C21 H21C 109.5 . . ?
C20 C22 H22A 109.5 . . ?
C20 C22 H22B 109.5 . . ?
C20 C22 H22C 109.5 . . ?
H22A C22 H22B 109.5 . . ?
H22A C22 H22C 109.5 . . ?
H22B C22 H22C 109.5 . . ?
C12 C23 H23A 109.5 . . ?
C12 C23 H23B 109.5 . . ?
C12 C23 H23C 109.5 . . ?
H23A C23 H23B 109.5 . . ?
H23A C23 H23C 109.5 . . ?
H23B C23 H23C 109.5 . . ?
C20 C24 H24A 109.5 . . ?
C20 C24 H24B 109.5 . . ?
C20 C24 H24C 109.5 . . ?
H24A C24 H24B 109.5 . . ?
H24A C24 H24C 109.5 . . ?
H24B C24 H24C 109.5 . . ?
C12 C25 H25A 109.5 . . ?
C12 C25 H25B 109.5 . . ?
C12 C25 H25C 109.5 . . ?
H25A C25 H25B 109.5 . . ?
H25A C25 H25C 109.5 . . ?
H25B C25 H25C 109.5 . . ?
C14 C26 H26A 109.5 . . ?
C14 C26 H26B 109.5 . . ?
C14 C26 H26C 109.5 . . ?
H26A C26 H26B 109.5 . . ?
H26A C26 H26C 109.5 . . ?
H26B C26 H26C 109.5 . . ?
C28 C27 C29 175.4(16) . . ?
C27 C29 S1 120.5(7) . . ?
C27 C29 S2 113.9(7) . . ?
S1 C29 S2 125.6(5) . . ?
C29 S2 Au1 106.6(3) . . ?
N3 C30 C31 179(4) . . ?
C30 C31 H31A 109.5 . . ?
C30 C31 H31B 109.5 . . ?
C30 C31 H31C 109.5 . . ?
H31A C31 H31B 109.5 . . ?
H31A C31 H31C 109.5 . . ?
H31B C31 H31C 109.5 . . ?
N4 C32 C33 177(2) . . ?
C32 C33 H33A 109.5 . . ?
C32 C33 H33B 109.5 . . ?
C32 C33 H33C 109.5 . . ?
H33A C33 H33B 109.5 . . ?
H33A C33 H33C 109.5 . . ?
H33B C33 H33C 109.5 . . ?
N5 C34 C35 175.2(15) . . ?
C34 C35 H35A 109.5 . . ?
C34 C35 H35B 109.5 . . ?
C34 C35 H35C 109.5 . . ?
H35A C35 H35B 109.5 . . ?
H35A C35 H35C 109.5 . . ?
H35B C35 H35C 109.5 . . ?

loop_
_geom_bond_atom_site_label_1
_geom_bond_atom_site_label_2
_geom_bond_distance
_geom_bond_site_symmetry_2
_geom_bond_publ_flag
Au1 C1 2.017(3) . ?
Au1 S2 2.273(3) . ?
N1 C1 1.342(4) . ?
N1 C2 1.390(4) . ?
N1 C6 1.446(4) . ?
N2 C1 1.345(4) . ?
N2 C3 1.387(4) . ?
N2 C4 1.447(4) . ?
C2 H2 0.9500 . ?
C2 C3 1.344(5) . ?
C3 H3 0.9500 . ?
C4 C7 1.391(5) . ?
C4 C8 1.395(5) . ?
C5 C6 1.378(5) . ?
C5 C12 1.513(6) . ?
C5 C13 1.406(5) . ?
C6 C9 1.411(5) . ?
C7 C11 1.389(5) . ?
C7 C14 1.511(5) . ?
C8 C10 1.394(5) . ?
C8 C20 1.520(5) . ?
C9 C16 1.385(5) . ?
C9 C19 1.517(6) . ?
C10 H10 0.9500 . ?
C10 C15 1.371(6) . ?
C11 H11 0.9500 . ?
C11 C15 1.385(6) . ?
C12 H12 1.0000 . ?
C12 C23 1.526(9) . ?
C12 C25 1.526(7) . ?
C13 H13 0.9500 . ?
C13 C17 1.376(6) . ?
C14 H14 1.0000 . ?
C14 C18 1.525(7) . ?
C14 C26 1.521(8) . ?
C15 H15 0.9500 . ?
C16 H16 0.9500 . ?
C16 C17 1.364(6) . ?
C17 H17 0.9500 . ?
C18 H18A 0.9800 . ?
C18 H18B 0.9800 . ?
C18 H18C 0.9800 . ?
C19 H19 1.0000 . ?
C19 C1A 1.525(8) . ?
C19 C21 1.508(8) . ?
C1A H1AA 0.9800 . ?
C1A H1AB 0.9800 . ?
C1A H1AC 0.9800 . ?
C20 H20 1.0000 . ?
C20 C22 1.502(8) . ?
C20 C24 1.529(7) . ?
C21 H21A 0.9800 . ?
C21 H21B 0.9800 . ?
C21 H21C 0.9800 . ?
C22 H22A 0.9800 . ?
C22 H22B 0.9800 . ?
C22 H22C 0.9800 . ?
C23 H23A 0.9800 . ?
C23 H23B 0.9800 . ?
C23 H23C 0.9800 . ?
C24 H24A 0.9800 . ?
C24 H24B 0.9800 . ?
C24 H24C 0.9800 . ?
C25 H25A 0.9800 . ?
C25 H25B 0.9800 . ?
C25 H25C 0.9800 . ?
C26 H26A 0.9800 . ?
C26 H26B 0.9800 . ?
C26 H26C 0.9800 . ?
C27 C28 1.205(19) . ?
C27 C29 1.414(10) . ?
C29 S1 1.674(9) . ?
C29 S2 1.734(11) . ?
N3 C30 1.130(8) . ?
C30 C31 1.452(9) . ?
C31 H31A 0.9800 . ?
C31 H31B 0.9800 . ?
C31 H31C 0.9800 . ?
N4 C32 1.131(8) . ?
C32 C33 1.456(9) . ?
C33 H33A 0.9800 . ?
C33 H33B 0.9800 . ?
C33 H33C 0.9800 . ?
N5 C34 1.113(7) . ?
C34 C35 1.465(8) . ?
C35 H35A 0.9800 . ?
C35 H35B 0.9800 . ?
C35 H35C 0.9800 . ?

loop_
_geom_torsion_atom_site_label_1
_geom_torsion_atom_site_label_2
_geom_torsion_atom_site_label_3
_geom_torsion_atom_site_label_4
_geom_torsion
_geom_torsion_site_symmetry_1
_geom_torsion_site_symmetry_2
_geom_torsion_site_symmetry_3
_geom_torsion_site_symmetry_4
_geom_torsion_publ_flag
N1 C2 C3 N2 -0.7(4) . . . . ?
N1 C6 C9 C16 179.5(3) . . . . ?
N1 C6 C9 C19 -0.7(6) . . . . ?
N2 C4 C7 C11 -178.4(3) . . . . ?
N2 C4 C7 C14 1.1(5) . . . . ?
N2 C4 C8 C10 179.4(3) . . . . ?
N2 C4 C8 C20 -0.1(5) . . . . ?
C1 N1 C2 C3 0.4(4) . . . . ?
C1 N1 C6 C5 -97.1(4) . . . . ?
C1 N1 C6 C9 83.9(4) . . . . ?
C1 N2 C3 C2 0.8(4) . . . . ?
C1 N2 C4 C7 93.3(4) . . . . ?
C1 N2 C4 C8 -85.7(4) . . . . ?
C2 N1 C1 Au1 -179.4(2) . . . . ?
C2 N1 C1 N2 0.1(3) . . . . ?
C2 N1 C6 C5 85.4(4) . . . . ?
C2 N1 C6 C9 -93.6(4) . . . . ?
C3 N2 C1 Au1 178.9(2) . . . . ?
C3 N2 C1 N1 -0.6(3) . . . . ?
C3 N2 C4 C7 -90.1(4) . . . . ?
C3 N2 C4 C8 90.9(4) . . . . ?
C4 N2 C1 Au1 -4.1(4) . . . . ?
C4 N2 C1 N1 176.4(3) . . . . ?
C4 N2 C3 C2 -176.1(3) . . . . ?
C4 C7 C11 C15 -0.9(6) . . . . ?
C4 C7 C14 C18 121.3(4) . . . . ?
C4 C7 C14 C26 -114.9(5) . . . . ?
C4 C8 C10 C15 -1.0(6) . . . . ?
C4 C8 C20 C22 113.9(5) . . . . ?
C4 C8 C20 C24 -122.1(5) . . . . ?
C5 C6 C9 C16 0.6(6) . . . . ?
C5 C6 C9 C19 -179.7(4) . . . . ?
C5 C13 C17 C16 -0.4(7) . . . . ?
C6 N1 C1 Au1 2.8(4) . . . . ?
C6 N1 C1 N2 -177.7(3) . . . . ?
C6 N1 C2 C3 178.2(3) . . . . ?
C6 C5 C12 C23 107.7(5) . . . . ?
C6 C5 C12 C25 -126.6(5) . . . . ?
C6 C5 C13 C17 1.4(6) . . . . ?
C6 C9 C16 C17 0.5(6) . . . . ?
C6 C9 C19 C1A 122.2(4) . . . . ?
C6 C9 C19 C21 -112.4(4) . . . . ?
C7 C4 C8 C10 0.4(6) . . . . ?
C7 C4 C8 C20 -179.1(4) . . . . ?
C7 C11 C15 C10 0.3(7) . . . . ?
C8 C4 C7 C11 0.5(5) . . . . ?
C8 C4 C7 C14 -179.9(4) . . . . ?
C8 C10 C15 C11 0.7(7) . . . . ?
C9 C16 C17 C13 -0.5(7) . . . . ?
C10 C8 C20 C22 -65.6(6) . . . . ?
C10 C8 C20 C24 58.5(6) . . . . ?
C11 C7 C14 C18 -59.1(6) . . . . ?
C11 C7 C14 C26 64.6(6) . . . . ?
C12 C5 C6 N1 -0.2(6) . . . . ?
C12 C5 C6 C9 178.8(4) . . . . ?
C12 C5 C13 C17 -178.9(4) . . . . ?
C13 C5 C6 N1 179.6(3) . . . . ?
C13 C5 C6 C9 -1.4(6) . . . . ?
C13 C5 C12 C23 -72.0(6) . . . . ?
C13 C5 C12 C25 53.7(6) . . . . ?
C14 C7 C11 C15 179.6(4) . . . . ?
C16 C9 C19 C1A -58.1(6) . . . . ?
C16 C9 C19 C21 67.3(6) . . . . ?
C19 C9 C16 C17 -179.3(4) . . . . ?
C20 C8 C10 C15 178.5(4) . . . . ?
C27 C29 S2 Au1 171.3(5) . . . . ?
S1 C29 S2 Au1 -9.6(7) . . . . ?
